data_7131934
loop_
_publ_author_name
'Tsuchiya, Takahiro'
'Hamano, Tomohiro'
'Inoue, Masahiro'
'Nakamura, Tomoya'
'Wakamiya, Atsushi'
'Mazaki, Yasuhiro'

_publ_section_title
;
 Intense Absorption of Azulene Realized by Molecular Orbital Inversion
;
_journal_name_full 'Chemical Communications'
_journal_paper_doi 10.1039/D3CC02311G
_journal_year 2023
_chemical_formula_sum 'C38 H32 Br2 N2 O4'
_chemical_formula_weight 740.47
_space_group_crystal_system orthorhombic
_space_group_IT_number 19
_space_group_name_Hall 'P 2ac 2ab'
_space_group_name_H-M_alt 'P 21 21 21'
_atom_sites_solution_hydrogens geom
_audit_creation_method SHELXL-2018/1
_audit_update_record
;
2023-07-12 deposited with the CCDC.	2023-07-25 downloaded from the CCDC.
;
_cell_angle_alpha 90
_cell_angle_beta 90
_cell_angle_gamma 90
_cell_formula_units_Z 4
_cell_length_a 9.4361(3)
_cell_length_b 17.0463(10)
_cell_length_c 20.2087(9)
_cell_measurement_reflns_used 2466
_cell_measurement_temperature 120(2)
_cell_measurement_theta_max 69.3870
_cell_measurement_theta_min 5.1690
_cell_volume 3250.6(3)
_computing_structure_refinement 'SHELXL-2018/1 (Sheldrick, 2018)'
_diffrn_ambient_temperature 120(2)
_diffrn_measured_fraction_theta_full 0.986
_diffrn_measured_fraction_theta_max 0.986
_diffrn_measurement_device_type 'Rigaku XtaLAB Synergy-S'
_diffrn_measurement_method '\w scans'
_diffrn_radiation_type CuK\a
_diffrn_radiation_wavelength 1.54184
_diffrn_reflns_av_R_equivalents 0.0379
_diffrn_reflns_av_unetI/netI 0.0619
_diffrn_reflns_Laue_measured_fraction_full 0.986
_diffrn_reflns_Laue_measured_fraction_max 0.986
_diffrn_reflns_limit_h_max 4
_diffrn_reflns_limit_h_min -11
_diffrn_reflns_limit_k_max 20
_diffrn_reflns_limit_k_min -20
_diffrn_reflns_limit_l_max 24
_diffrn_reflns_limit_l_min -24
_diffrn_reflns_number 8672
_diffrn_reflns_point_group_measured_fraction_full 0.861
_diffrn_reflns_point_group_measured_fraction_max 0.861
_diffrn_reflns_theta_full 67.493
_diffrn_reflns_theta_max 67.493
_diffrn_reflns_theta_min 3.392
_exptl_absorpt_coefficient_mu 3.519
_exptl_absorpt_correction_T_max 0.985
_exptl_absorpt_correction_T_min 0.932
_exptl_absorpt_correction_type gaussian
_exptl_absorpt_process_details
'CrysAlisPro 1.171.40.84a (Rigaku Oxford Diffraction, 2020) Numerical absorption correction based on gaussian integration over a multifaceted crystal model Empirical absorption correction using spherical harmonics, implemented in SCALE3 ABSPACK scaling algorithm.'
_exptl_crystal_colour 'dark brown'
_exptl_crystal_density_diffrn 1.513
_exptl_crystal_description block
_exptl_crystal_F_000 1504
_exptl_crystal_size_max 0.034
_exptl_crystal_size_mid 0.014
_exptl_crystal_size_min 0.007
_refine_diff_density_max 0.751
_refine_diff_density_min -0.680
_refine_diff_density_rms 0.083
_refine_ls_abs_structure_details
;
 Flack x determined using 1288 quotients [(I+)-(I-)]/[(I+)+(I-)]
 (Parsons, Flack and Wagner, Acta Cryst. B69 (2013) 249-259).
;
_refine_ls_abs_structure_Flack -0.03(2)
_refine_ls_extinction_method none
_refine_ls_goodness_of_fit_ref 1.056
_refine_ls_hydrogen_treatment constr
_refine_ls_matrix_type full
_refine_ls_number_parameters 419
_refine_ls_number_reflns 5059
_refine_ls_number_restraints 0
_refine_ls_restrained_S_all 1.056
_refine_ls_R_factor_all 0.0581
_refine_ls_R_factor_gt 0.0451
_refine_ls_shift/su_max 0.000
_refine_ls_shift/su_mean 0.000
_refine_ls_structure_factor_coef Fsqd
_refine_ls_weighting_details 'w=1/[\s^2^(Fo^2^)+(0.0615P)^2^] where P=(Fo^2^+2Fc^2^)/3'
_refine_ls_weighting_scheme calc
_refine_ls_wR_factor_gt 0.1091
_refine_ls_wR_factor_ref 0.1137
_reflns_Friedel_coverage 0.546
_reflns_Friedel_fraction_full 0.698
_reflns_Friedel_fraction_max 0.698
_reflns_number_gt 4208
_reflns_number_total 5059
_reflns_threshold_expression 'I > 2\s(I)'
_cod_data_source_file d3cc02311g2.cif
_cod_data_source_block 2b-Br2
_cod_database_code 7131934
_shelx_shelxl_version_number 2018/1
_shelx_space_group_comment
;
The symmetry employed for this shelxl refinement is uniquely defined
by the following loop, which should always be used as a source of
symmetry information in preference to the above space-group names.
They are only intended as comments.
;
_shelx_estimated_absorpt_t_min 0.890
_shelx_estimated_absorpt_t_max 0.976

loop_
_space_group_symop_operation_xyz
'x, y, z'
'-x+1/2, -y, z+1/2'
'-x, y+1/2, -z+1/2'
'x+1/2, -y+1/2, -z'

loop_
_atom_site_label
_atom_site_type_symbol
_atom_site_fract_x
_atom_site_fract_y
_atom_site_fract_z
_atom_site_U_iso_or_equiv
_atom_site_adp_type
_atom_site_occupancy
_atom_site_site_symmetry_order
_atom_site_calc_flag
_atom_site_refinement_flags_posn
_atom_site_refinement_flags_adp
_atom_site_refinement_flags_occupancy
_atom_site_disorder_assembly
_atom_site_disorder_group
Br45 Br 0.59417(8) 0.43816(5) 0.49068(4) 0.0351(2) Uani 1 1 d . . . . .
Br46 Br 0.51255(7) 0.57784(5) 0.74916(4) 0.0358(2) Uani 1 1 d . . . . .
O41 O 0.6288(6) 1.1417(3) 0.6197(3) 0.0387(13) Uani 1 1 d . . . . .
O24 O 0.0854(6) 0.2258(3) 0.5751(3) 0.0379(13) Uani 1 1 d . . . . .
O43 O 0.5171(6) 0.9550(3) 0.2302(3) 0.0411(13) Uani 1 1 d . . . . .
O26 O 0.9845(6) 0.3250(4) 0.8124(3) 0.0468(14) Uani 1 1 d . . . . .
N11 N 0.5364(6) 0.4220(4) 0.6517(3) 0.0330(14) Uani 1 1 d . . . . .
N28 N 0.5652(6) 0.8542(4) 0.4910(3) 0.0332(14) Uani 1 1 d . . . . .
C9 C 0.5666(7) 0.5969(5) 0.5473(4) 0.0297(16) Uani 1 1 d . . . . .
C32 C 0.5233(7) 0.9227(5) 0.2922(4) 0.0318(16) Uani 1 1 d . . . . .
C3 C 0.5492(7) 0.6310(5) 0.6124(4) 0.0276(16) Uani 1 1 d . . . . .
C29 C 0.5524(8) 0.8699(5) 0.4210(4) 0.0316(18) Uani 1 1 d . . . . .
C22 C 0.1942(8) 0.3570(5) 0.5792(4) 0.0330(18) Uani 1 1 d . . . . .
H22 H 0.118974 0.379441 0.556228 0.040 Uiso 1 1 calc R U . . .
C23 C 0.3064(8) 0.4036(5) 0.5988(4) 0.0351(18) Uani 1 1 d . . . . .
H23 H 0.305159 0.456715 0.588449 0.042 Uiso 1 1 calc R U . . .
C6 C 0.5637(7) 0.7799(5) 0.5181(4) 0.0326(17) Uani 1 1 d . . . . .
C34 C 0.6686(8) 0.9016(5) 0.3880(4) 0.0350(19) Uani 1 1 d . . . . .
H34 H 0.756310 0.904669 0.408843 0.042 Uiso 1 1 calc R U . . .
C8 C 0.5778(7) 0.6359(4) 0.4869(4) 0.0319(16) Uani 1 1 d . . . . .
H8 H 0.587376 0.603826 0.449937 0.038 Uiso 1 1 calc R U . . .
C33 C 0.6522(8) 0.9282(5) 0.3244(4) 0.0358(18) Uani 1 1 d . . . . .
H33 H 0.729180 0.950346 0.302486 0.043 Uiso 1 1 calc R U . . .
C31 C 0.4082(9) 0.8878(5) 0.3242(4) 0.0355(17) Uani 1 1 d . . . . .
H31 H 0.321922 0.881893 0.302502 0.043 Uiso 1 1 calc R U . . .
C2 C 0.5389(7) 0.5683(5) 0.6571(4) 0.0340(17) Uani 1 1 d . . . . .
C1 C 0.5479(7) 0.4975(5) 0.6237(4) 0.0293(17) Uani 1 1 d . . . . .
C4 C 0.5421(7) 0.7103(5) 0.6282(4) 0.0323(18) Uani 1 1 d . . . . .
H4 H 0.531817 0.721040 0.673045 0.039 Uiso 1 1 calc R U . . .
C10 C 0.5662(8) 0.5149(4) 0.5568(4) 0.0286(16) Uani 1 1 d . . . . .
C30 C 0.4246(8) 0.8619(5) 0.3893(4) 0.0372(18) Uani 1 1 d . . . . .
H30 H 0.348474 0.839063 0.411272 0.045 Uiso 1 1 calc R U . . .
C12 C 0.6513(8) 0.3945(5) 0.6917(4) 0.0304(17) Uani 1 1 d . . . . .
C38 C 0.6200(8) 1.0674(5) 0.5934(4) 0.0339(17) Uani 1 1 d . . . . .
C18 C 0.4202(8) 0.3735(4) 0.6332(4) 0.0314(16) Uani 1 1 d . . . . .
C5 C 0.5477(8) 0.7752(5) 0.5883(4) 0.0352(19) Uani 1 1 d . . . . .
H5 H 0.540114 0.823136 0.610047 0.042 Uiso 1 1 calc R U . . .
C7 C 0.5767(8) 0.7163(5) 0.4742(4) 0.0337(17) Uani 1 1 d . . . . .
H7 H 0.586044 0.729946 0.429832 0.040 Uiso 1 1 calc R U . . .
C21 C 0.1918(8) 0.2774(5) 0.5931(4) 0.0314(17) Uani 1 1 d . . . . .
C35 C 0.5814(8) 0.9241(4) 0.5300(4) 0.0350(16) Uani 1 1 d . . . . .
C40 C 0.4711(8) 0.9788(5) 0.5320(4) 0.0351(18) Uani 1 1 d . . . . .
H40 H 0.384322 0.967273 0.512461 0.042 Uiso 1 1 calc R U . . .
C42 C 0.7611(8) 1.1635(5) 0.6497(5) 0.043(2) Uani 1 1 d . . . . .
H42A H 0.836229 1.157409 0.618089 0.064 Uiso 1 1 calc R U . . .
H42B H 0.778895 1.130464 0.687259 0.064 Uiso 1 1 calc R U . . .
H42C H 0.756547 1.217235 0.663770 0.064 Uiso 1 1 calc R U . . .
C15 C 0.8788(8) 0.3474(5) 0.7698(4) 0.039(2) Uani 1 1 d . . . . .
C17 C 0.7881(8) 0.4000(5) 0.6682(4) 0.0337(18) Uani 1 1 d . . . . .
H17 H 0.804124 0.419610 0.625894 0.040 Uiso 1 1 calc R U . . .
C20 C 0.3042(8) 0.2460(5) 0.6279(4) 0.0366(19) Uani 1 1 d . . . . .
H20 H 0.303448 0.192972 0.638576 0.044 Uiso 1 1 calc R U . . .
C36 C 0.7090(8) 0.9417(5) 0.5610(4) 0.0370(18) Uani 1 1 d . . . . .
H36 H 0.782171 0.905173 0.560511 0.044 Uiso 1 1 calc R U . . .
C25 C -0.0153(9) 0.2557(5) 0.5287(4) 0.042(2) Uani 1 1 d . . . . .
H25A H 0.033775 0.279543 0.492278 0.062 Uiso 1 1 calc R U . . .
H25B H -0.074083 0.294044 0.549999 0.062 Uiso 1 1 calc R U . . .
H25C H -0.073155 0.213435 0.512659 0.062 Uiso 1 1 calc R U . . .
C16 C 0.9025(9) 0.3768(5) 0.7069(4) 0.0366(18) Uani 1 1 d . . . . .
H16 H 0.994354 0.380936 0.690561 0.044 Uiso 1 1 calc R U . . .
C39 C 0.4912(9) 1.0497(5) 0.5631(4) 0.0383(18) Uani 1 1 d . . . . .
H39 H 0.418073 1.086297 0.563909 0.046 Uiso 1 1 calc R U . . .
C19 C 0.4192(8) 0.2923(5) 0.6474(4) 0.0338(17) Uani 1 1 d . . . . .
H19 H 0.494989 0.269642 0.669776 0.041 Uiso 1 1 calc R U . . .
C37 C 0.7284(8) 1.0129(5) 0.5928(4) 0.0351(19) Uani 1 1 d . . . . .
H37 H 0.813999 1.023952 0.613544 0.042 Uiso 1 1 calc R U . . .
C44 C 0.3855(9) 0.9523(6) 0.1959(4) 0.045(2) Uani 1 1 d . . . . .
H44A H 0.394528 0.979207 0.154379 0.068 Uiso 1 1 calc R U . . .
H44B H 0.313584 0.977257 0.222103 0.068 Uiso 1 1 calc R U . . .
H44C H 0.359544 0.898646 0.188041 0.068 Uiso 1 1 calc R U . . .
C13 C 0.6281(8) 0.3655(5) 0.7553(4) 0.0399(18) Uani 1 1 d . . . . .
H13 H 0.536429 0.361558 0.771794 0.048 Uiso 1 1 calc R U . . .
C14 C 0.7421(9) 0.3425(6) 0.7937(4) 0.046(2) Uani 1 1 d . . . . .
H14 H 0.726385 0.323469 0.836155 0.055 Uiso 1 1 calc R U . . .
C27 C 1.1249(9) 0.3285(7) 0.7884(5) 0.059(3) Uani 1 1 d . . . . .
H27A H 1.132037 0.298705 0.748261 0.089 Uiso 1 1 calc R U . . .
H27B H 1.188181 0.307014 0.820934 0.089 Uiso 1 1 calc R U . . .
H27C H 1.149925 0.382106 0.779866 0.089 Uiso 1 1 calc R U . . .

loop_
_atom_site_aniso_label
_atom_site_aniso_U_11
_atom_site_aniso_U_22
_atom_site_aniso_U_33
_atom_site_aniso_U_23
_atom_site_aniso_U_13
_atom_site_aniso_U_12
Br45 0.0374(4) 0.0374(4) 0.0306(4) -0.0036(3) 0.0024(3) -0.0003(3)
Br46 0.0314(4) 0.0491(5) 0.0269(3) -0.0007(4) 0.0007(4) 0.0001(3)
O41 0.045(3) 0.036(3) 0.035(3) 0.000(3) 0.000(3) 0.002(3)
O24 0.038(3) 0.035(3) 0.041(3) -0.003(2) -0.005(3) -0.011(3)
O43 0.034(3) 0.056(4) 0.033(3) 0.002(3) 0.002(2) 0.002(3)
O26 0.035(3) 0.066(4) 0.039(3) 0.008(3) -0.009(3) 0.005(3)
N11 0.030(3) 0.040(4) 0.029(3) 0.000(3) -0.001(2) -0.006(3)
N28 0.035(3) 0.037(3) 0.027(3) 0.001(3) -0.003(3) 0.002(3)
C9 0.024(3) 0.037(4) 0.028(4) -0.003(3) 0.000(3) 0.000(3)
C32 0.027(3) 0.039(4) 0.029(4) -0.002(3) 0.004(3) 0.006(3)
C3 0.024(4) 0.034(4) 0.025(4) 0.000(3) -0.003(3) -0.001(3)
C29 0.035(4) 0.032(4) 0.028(4) 0.003(3) 0.003(3) 0.006(3)
C22 0.027(4) 0.039(5) 0.033(4) 0.003(4) 0.002(3) 0.000(3)
C23 0.034(4) 0.037(5) 0.035(4) 0.000(4) 0.002(4) 0.000(3)
C6 0.024(3) 0.042(4) 0.032(4) 0.007(4) 0.004(3) 0.004(3)
C34 0.028(4) 0.043(5) 0.034(4) -0.005(4) -0.001(3) 0.000(3)
C8 0.026(3) 0.038(4) 0.031(4) -0.007(3) 0.002(3) -0.005(3)
C33 0.032(4) 0.038(5) 0.037(4) 0.001(4) 0.006(3) 0.001(4)
C31 0.029(4) 0.042(4) 0.035(4) -0.003(3) -0.002(4) -0.001(4)
C2 0.022(3) 0.044(5) 0.036(4) -0.006(4) 0.006(3) 0.002(3)
C1 0.019(3) 0.041(4) 0.028(4) 0.002(3) -0.003(3) -0.001(3)
C4 0.028(4) 0.042(5) 0.027(4) -0.004(4) 0.003(3) -0.001(3)
C10 0.032(4) 0.031(4) 0.023(4) -0.015(3) 0.004(3) -0.001(3)
C30 0.028(4) 0.040(4) 0.044(5) 0.000(4) 0.003(4) -0.003(4)
C12 0.031(4) 0.036(4) 0.024(4) -0.002(3) -0.001(3) -0.002(3)
C38 0.035(4) 0.036(4) 0.031(4) 0.001(4) 0.006(3) -0.002(4)
C18 0.030(4) 0.035(4) 0.029(4) -0.001(3) 0.006(3) 0.001(3)
C5 0.034(4) 0.041(5) 0.030(4) -0.008(4) 0.003(3) 0.004(3)
C7 0.031(4) 0.043(4) 0.026(4) 0.001(3) 0.000(3) 0.001(4)
C21 0.033(4) 0.035(4) 0.027(4) -0.001(3) 0.000(3) -0.005(3)
C35 0.040(4) 0.034(4) 0.031(4) 0.004(3) 0.004(3) -0.004(4)
C40 0.028(4) 0.042(4) 0.036(4) 0.001(4) -0.004(3) 0.002(3)
C42 0.031(4) 0.047(5) 0.050(5) -0.006(5) 0.004(4) -0.001(4)
C15 0.035(4) 0.045(5) 0.038(5) 0.004(4) -0.007(3) -0.004(3)
C17 0.030(4) 0.040(5) 0.031(4) 0.001(3) -0.003(3) 0.002(3)
C20 0.036(4) 0.036(5) 0.038(5) 0.001(4) 0.008(4) -0.004(4)
C36 0.032(4) 0.041(5) 0.038(4) 0.000(4) -0.001(3) 0.001(4)
C25 0.036(4) 0.049(5) 0.040(5) -0.004(4) -0.006(4) -0.005(4)
C16 0.033(4) 0.041(5) 0.036(4) 0.001(4) -0.002(4) 0.000(4)
C39 0.040(4) 0.043(5) 0.032(4) -0.004(4) 0.000(4) 0.010(4)
C19 0.031(4) 0.038(4) 0.032(4) 0.002(3) -0.001(4) 0.000(4)
C37 0.027(4) 0.036(5) 0.043(5) -0.004(4) 0.000(4) 0.000(3)
C44 0.046(5) 0.055(6) 0.034(4) 0.001(4) -0.002(4) -0.004(4)
C13 0.027(3) 0.054(5) 0.039(4) 0.005(5) 0.002(4) -0.002(3)
C14 0.045(5) 0.062(6) 0.030(4) 0.005(4) -0.004(4) -0.001(4)
C27 0.041(5) 0.075(7) 0.062(7) 0.006(6) -0.013(5) 0.004(5)

loop_
_atom_type_symbol
_atom_type_description
_atom_type_scat_dispersion_real
_atom_type_scat_dispersion_imag
_atom_type_scat_source
C C 0.0181 0.0091 'International Tables Vol C Tables 4.2.6.8 and 6.1.1.4'
H H 0.0000 0.0000 'International Tables Vol C Tables 4.2.6.8 and 6.1.1.4'
Br Br -0.6763 1.2805 'International Tables Vol C Tables 4.2.6.8 and 6.1.1.4'
N N 0.0311 0.0180 'International Tables Vol C Tables 4.2.6.8 and 6.1.1.4'
O O 0.0492 0.0322 'International Tables Vol C Tables 4.2.6.8 and 6.1.1.4'

loop_
_geom_angle_atom_site_label_1
_geom_angle_atom_site_label_2
_geom_angle_atom_site_label_3
_geom_angle
_geom_angle_site_symmetry_1
_geom_angle_site_symmetry_3
_geom_angle_publ_flag
C38 O41 C42 117.0(6) . . ?
C21 O24 C25 115.4(6) . . ?
C32 O43 C44 118.1(6) . . ?
C15 O26 C27 117.1(7) . . ?
C1 N11 C18 118.9(6) . . ?
C1 N11 C12 117.8(6) . . ?
C18 N11 C12 122.8(6) . . ?
C6 N28 C35 123.1(6) . . ?
C6 N28 C29 123.9(6) . . ?
C35 N28 C29 113.0(6) . . ?
C8 C9 C10 126.3(7) . . ?
C8 C9 C3 127.8(7) . . ?
C10 C9 C3 105.9(7) . . ?
O43 C32 C33 116.1(7) . . ?
O43 C32 C31 124.2(7) . . ?
C33 C32 C31 119.7(7) . . ?
C4 C3 C2 126.2(7) . . ?
C4 C3 C9 127.1(7) . . ?
C2 C3 C9 106.7(7) . . ?
C30 C29 C34 120.5(7) . . ?
C30 C29 N28 120.8(7) . . ?
C34 C29 N28 118.3(7) . . ?
C23 C22 C21 121.1(7) . . ?
C18 C23 C22 121.9(8) . . ?
N28 C6 C7 117.2(7) . . ?
N28 C6 C5 116.5(7) . . ?
C7 C6 C5 126.3(7) . . ?
C33 C34 C29 119.2(7) . . ?
C9 C8 C7 129.0(7) . . ?
C34 C33 C32 121.1(7) . . ?
C30 C31 C32 119.0(7) . . ?
C1 C2 C3 110.3(7) . . ?
C1 C2 Br46 124.4(6) . . ?
C3 C2 Br46 125.4(6) . . ?
C2 C1 C10 107.2(7) . . ?
C2 C1 N11 126.5(7) . . ?
C10 C1 N11 126.3(7) . . ?
C5 C4 C3 130.5(8) . . ?
C1 C10 C9 110.0(7) . . ?
C1 C10 Br45 123.8(6) . . ?
C9 C10 Br45 126.1(6) . . ?
C29 C30 C31 120.4(8) . . ?
C17 C12 C13 119.2(7) . . ?
C17 C12 N11 119.5(7) . . ?
C13 C12 N11 121.2(6) . . ?
O41 C38 C37 125.3(7) . . ?
O41 C38 C39 114.9(7) . . ?
C37 C38 C39 119.8(8) . . ?
C23 C18 C19 117.5(7) . . ?
C23 C18 N11 121.1(7) . . ?
C19 C18 N11 121.3(7) . . ?
C4 C5 C6 129.3(8) . . ?
C8 C7 C6 129.9(7) . . ?
C20 C21 O24 116.4(7) . . ?
C20 C21 C22 118.1(7) . . ?
O24 C21 C22 125.5(7) . . ?
C36 C35 C40 119.1(7) . . ?
C36 C35 N28 121.2(7) . . ?
C40 C35 N28 119.4(7) . . ?
C39 C40 C35 119.8(7) . . ?
O26 C15 C14 116.3(7) . . ?
O26 C15 C16 124.1(7) . . ?
C14 C15 C16 119.6(8) . . ?
C12 C17 C16 120.9(8) . . ?
C21 C20 C19 121.4(8) . . ?
C37 C36 C35 120.9(8) . . ?
C15 C16 C17 119.6(8) . . ?
C40 C39 C38 120.7(8) . . ?
C20 C19 C18 120.0(7) . . ?
C38 C37 C36 119.7(7) . . ?
C14 C13 C12 119.7(7) . . ?
C15 C14 C13 120.9(8) . . ?

loop_
_geom_bond_atom_site_label_1
_geom_bond_atom_site_label_2
_geom_bond_distance
_geom_bond_site_symmetry_2
_geom_bond_publ_flag
Br45 C10 1.888(7) . ?
Br46 C2 1.884(8) . ?
O41 C38 1.376(10) . ?
O41 C42 1.436(10) . ?
O24 C21 1.383(9) . ?
O24 C25 1.428(10) . ?
O43 C32 1.369(9) . ?
O43 C44 1.423(9) . ?
O26 C15 1.372(9) . ?
O26 C27 1.412(11) . ?
N11 C1 1.411(10) . ?
N11 C18 1.423(9) . ?
N11 C12 1.431(9) . ?
N28 C6 1.379(9) . ?
N28 C35 1.436(10) . ?
N28 C29 1.447(10) . ?
C9 C8 1.393(11) . ?
C9 C10 1.411(10) . ?
C9 C3 1.449(10) . ?
C32 C33 1.383(10) . ?
C32 C31 1.398(11) . ?
C3 C4 1.390(11) . ?
C3 C2 1.403(11) . ?
C29 C30 1.373(11) . ?
C29 C34 1.392(11) . ?
C22 C23 1.381(11) . ?
C22 C21 1.385(11) . ?
C23 C18 1.378(11) . ?
C6 C7 1.407(11) . ?
C6 C5 1.429(11) . ?
C34 C33 1.373(11) . ?
C8 C7 1.394(10) . ?
C31 C30 1.395(11) . ?
C2 C1 1.386(11) . ?
C1 C10 1.395(10) . ?
C4 C5 1.370(12) . ?
C12 C17 1.379(11) . ?
C12 C13 1.394(11) . ?
C38 C37 1.381(11) . ?
C38 C39 1.394(11) . ?
C18 C19 1.414(11) . ?
C21 C20 1.381(11) . ?
C35 C36 1.391(11) . ?
C35 C40 1.398(11) . ?
C40 C39 1.375(11) . ?
C15 C14 1.380(12) . ?
C15 C16 1.385(11) . ?
C17 C16 1.390(11) . ?
C20 C19 1.398(11) . ?
C36 C37 1.385(11) . ?
C13 C14 1.382(11) . ?
